data_4310259
loop_
_publ_author_name
'Timothy G. Carter'
'Elisabeth Rather Healey'
'Melanie A. Pitt'
'Darren W. Johnson'

_publ_section_title
;
Secondary Bonding Interactions Observed in Two Arsenic Thiolate Complexes
;
_journal_name_full 'Inorganic Chemistry'
_journal_page_first 9634
_journal_page_last 9636
_journal_paper_doi 10.1021/ic051522o
_journal_volume 44
_journal_year 2005
_chemical_formula_sum 'C29 H21 As Cl4 N2 O4 S2'
_chemical_formula_weight 742.32
_chemical_name_systematic
; 
 ? 
;
_space_group_IT_number 2
_symmetry_cell_setting triclinic
_symmetry_space_group_name_Hall '-P 1'
_symmetry_space_group_name_H-M 'P -1'
_atom_sites_solution_hydrogens geom
_atom_sites_solution_primary direct
_atom_sites_solution_secondary difmap
_audit_creation_method SHELXL-97
_cell_angle_alpha 97.856(2)
_cell_angle_beta 97.098(2)
_cell_angle_gamma 91.123(2)
_cell_formula_units_Z 4
_cell_length_a 7.9782(7)
_cell_length_b 18.8417(16)
_cell_length_c 20.3116(17)
_cell_measurement_reflns_used 1038
_cell_measurement_temperature 153(2)
_cell_measurement_theta_max 18.05
_cell_measurement_theta_min 2.54
_cell_volume 2999.4(4)
_computing_cell_refinement 'Bruker SMART'
_computing_data_collection 'Bruker SMART'
_computing_data_reduction 'Bruker SAINT'
_computing_molecular_graphics 'Bruker SHELXTL'
_computing_publication_material 'Bruker SHELXTL'
_computing_structure_refinement 'SHELXL-97 (Sheldrick, 1997)'
_computing_structure_solution 'SHELXS-97 (Sheldrick, 1990)'
_diffrn_ambient_temperature 153(2)
_diffrn_measured_fraction_theta_full 0.911
_diffrn_measured_fraction_theta_max 0.911
_diffrn_measurement_device_type 'CCD area detector'
_diffrn_measurement_method 'phi and omega scans'
_diffrn_radiation_monochromator graphite
_diffrn_radiation_source 'fine-focus sealed tube'
_diffrn_radiation_type MoK\a
_diffrn_radiation_wavelength 0.71073
_diffrn_reflns_av_R_equivalents 0.0944
_diffrn_reflns_av_sigmaI/netI 0.2025
_diffrn_reflns_limit_h_max 10
_diffrn_reflns_limit_h_min -10
_diffrn_reflns_limit_k_max 24
_diffrn_reflns_limit_k_min -24
_diffrn_reflns_limit_l_max 26
_diffrn_reflns_limit_l_min -26
_diffrn_reflns_number 26253
_diffrn_reflns_theta_full 28.26
_diffrn_reflns_theta_max 28.26
_diffrn_reflns_theta_min 1.02
_exptl_absorpt_coefficient_mu 1.669
_exptl_absorpt_correction_type none
_exptl_crystal_colour 'pale yellow'
_exptl_crystal_density_diffrn 1.644
_exptl_crystal_density_meas 0
_exptl_crystal_density_method 'not measured'
_exptl_crystal_description plate
_exptl_crystal_F_000 1496
_exptl_crystal_size_max 0.08
_exptl_crystal_size_mid 0.08
_exptl_crystal_size_min 0.03
_refine_diff_density_max 1.083
_refine_diff_density_min -0.557
_refine_diff_density_rms 0.121
_refine_ls_extinction_method none
_refine_ls_goodness_of_fit_ref 0.943
_refine_ls_hydrogen_treatment mixed
_refine_ls_matrix_type full
_refine_ls_number_parameters 757
_refine_ls_number_reflns 13528
_refine_ls_number_restraints 0
_refine_ls_restrained_S_all 0.943
_refine_ls_R_factor_all 0.1780
_refine_ls_R_factor_gt 0.0706
_refine_ls_shift/su_max 0.085
_refine_ls_shift/su_mean 0.000
_refine_ls_structure_factor_coef Fsqd
_refine_ls_weighting_details 'calc w=1/[\s^2^(Fo^2^)+(0.0325P)^2^+0.0000P] where P=(Fo^2^+2Fc^2^)/3'
_refine_ls_weighting_scheme calc
_refine_ls_wR_factor_gt 0.1093
_refine_ls_wR_factor_ref 0.1428
_reflns_number_gt 6238
_reflns_number_total 13528
_reflns_threshold_expression >2sigma(I)
_cod_data_source_file ic051522osi20050906_014946.cif
_cod_data_source_block tc1097d
_cod_depositor_comments
;
The following automatic conversions were performed:
'_symmetry_cell_setting' value 'Triclinic' changed to 'triclinic'
according to '/home/saulius/struct/CIF-dictionaries/cif_core.dic'
dictionary named 'cif_core.dic' version 2.4.1 from 2010-06-29.

Automatic conversion script
Id: cif_fix_enum 1527 2010-12-29 10:47:43Z saulius 
;
_cod_database_code 4310259

loop_
_symmetry_equiv_pos_as_xyz
'x, y, z'
'-x, -y, -z'

loop_
_atom_site_label
_atom_site_type_symbol
_atom_site_fract_x
_atom_site_fract_y
_atom_site_fract_z
_atom_site_U_iso_or_equiv
_atom_site_adp_type
_atom_site_occupancy
_atom_site_symmetry_multiplicity
_atom_site_calc_flag
_atom_site_refinement_flags
_atom_site_disorder_assembly
_atom_site_disorder_group
As1 As 0.51076(9) 1.04986(3) 0.39718(3) 0.02578(19) Uani 1 1 d . . .
As2 As 0.52037(9) 0.46904(4) 0.10975(3) 0.02530(18) Uani 1 1 d . . .
Cl1 Cl 0.7850(2) 1.03151(9) 0.43063(8) 0.0327(4) Uani 1 1 d . . .
Cl2 Cl 0.2544(2) 0.47896(9) 0.06064(8) 0.0357(5) Uani 1 1 d . . .
N1 N 0.5857(6) 0.8615(3) 0.2324(2) 0.0236(13) Uani 1 1 d . . .
N2 N 0.1013(6) 1.1607(3) 0.4363(2) 0.0239(13) Uani 1 1 d . . .
N3 N 0.3479(6) 0.6753(3) 0.2399(3) 0.0237(13) Uani 1 1 d . . .
N4 N 0.9471(6) 0.3616(3) 0.0932(3) 0.0251(13) Uani 1 1 d . . .
O1 O 0.6534(6) 0.8600(2) 0.3441(2) 0.0364(12) Uani 1 1 d . . .
O2 O 0.5407(6) 0.8701(2) 0.1217(2) 0.0362(12) Uani 1 1 d . . .
O3 O 0.1573(5) 1.0704(2) 0.3560(2) 0.0338(12) Uani 1 1 d . . .
O4 O 0.0466(6) 1.2504(2) 0.5162(2) 0.0393(13) Uani 1 1 d . . .
O5 O 0.2668(6) 0.6700(2) 0.1278(2) 0.0386(13) Uani 1 1 d . . .
O6 O 1.0187(5) 0.2652(2) 0.0247(2) 0.0313(12) Uani 1 1 d . . .
O7 O 0.8813(5) 0.4613(2) 0.1607(2) 0.0319(12) Uani 1 1 d . . .
O8 O 0.4158(6) 0.6742(2) 0.3515(2) 0.0411(13) Uani 1 1 d . . .
S1 S 0.5401(2) 1.07514(9) 0.29544(8) 0.0287(4) Uani 1 1 d . . .
S2 S 0.5000(2) 1.16567(9) 0.43670(8) 0.0277(4) Uani 1 1 d . . .
S3 S 0.4611(2) 0.46187(9) 0.21307(8) 0.0275(4) Uani 1 1 d . . .
S4 S 0.5488(2) 0.35142(8) 0.08956(8) 0.0266(4) Uani 1 1 d . . .
C1 C 1.3282(8) 0.1908(4) 0.1827(4) 0.0369(19) Uani 1 1 d . . .
H1 H 1.3901 0.1484 0.1760 0.044 Uiso 1 1 calc R . .
C2 C 1.1441(7) 0.3148(3) 0.2025(3) 0.0245(16) Uani 1 1 d . . .
C3 C 0.0875(8) 1.1254(3) 0.3697(3) 0.0258(16) Uani 1 1 d . . .
C4 C 0.1800(7) 0.8035(3) 0.2649(3) 0.0203(15) Uani 1 1 d . . .
C5 C -0.1050(8) 1.2223(3) 0.3378(3) 0.0250(16) Uani 1 1 d . . .
C6 C 0.2525(7) 0.7710(3) 0.3191(3) 0.0210(15) Uani 1 1 d . . .
C7 C 1.1401(8) 0.2758(3) 0.1381(3) 0.0234(15) Uani 1 1 d . . .
C8 C -0.0195(8) 1.1592(3) 0.3194(3) 0.0262(16) Uani 1 1 d . . .
C9 C 0.7458(7) 0.7622(3) 0.2724(3) 0.0218(15) Uani 1 1 d . . .
C10 C 0.6598(8) 0.8311(3) 0.2872(3) 0.0248(16) Uani 1 1 d . . .
C11 C 0.1835(8) 0.7708(3) 0.1982(3) 0.0230(15) Uani 1 1 d . . .
C12 C 0.7485(7) 0.7316(3) 0.2046(3) 0.0196(15) Uani 1 1 d . . .
C13 C 0.8286(8) 0.6659(3) 0.1908(3) 0.0230(15) Uani 1 1 d . . .
C14 C 0.8209(8) 0.7289(3) 0.3241(3) 0.0269(16) Uani 1 1 d . . .
H14 H 0.8193 0.7499 0.3692 0.032 Uiso 1 1 calc R . .
C15 C 0.9550(8) 0.4048(3) 0.1555(3) 0.0257(16) Uani 1 1 d . . .
C16 C 0.5944(8) 0.8360(4) 0.1646(3) 0.0277(16) Uani 1 1 d . . .
C17 C -0.1333(9) 1.1609(4) 0.2037(3) 0.0346(18) Uani 1 1 d . . .
H17 H -0.1425 1.1402 0.1579 0.042 Uiso 1 1 calc R . .
C18 C 1.2417(8) 0.2916(4) 0.2578(3) 0.0312(17) Uani 1 1 d . . .
C19 C 0.6759(7) 0.7658(3) 0.1508(3) 0.0226(15) Uani 1 1 d . . .
C20 C 1.2408(9) 0.3307(4) 0.3223(3) 0.0378(19) Uani 1 1 d . . .
H20 H 1.3054 0.3152 0.3598 0.045 Uiso 1 1 calc R . .
C21 C 0.6281(8) 0.9932(3) 0.2603(3) 0.0272(16) Uani 1 1 d . . .
H21A H 0.6682 1.0003 0.2174 0.033 Uiso 1 1 calc R . .
H21B H 0.7271 0.9822 0.2912 0.033 Uiso 1 1 calc R . .
C22 C 0.0929(8) 0.9006(4) 0.3447(4) 0.039(2) Uani 1 1 d . . .
H22 H 0.0406 0.9451 0.3540 0.047 Uiso 1 1 calc R . .
C23 C 1.0526(7) 0.3777(3) 0.2124(3) 0.0217(15) Uani 1 1 d . . .
C24 C 0.2665(8) 0.7024(3) 0.1837(3) 0.0273(16) Uani 1 1 d . . .
C25 C 0.8467(8) 0.3853(3) 0.0358(3) 0.0280(16) Uani 1 1 d . . .
H25A H 0.9085 0.3761 -0.0037 0.034 Uiso 1 1 calc R . .
H25B H 0.8328 0.4376 0.0453 0.034 Uiso 1 1 calc R . .
C26 C 0.6822(8) 0.7359(3) 0.0865(3) 0.0300(17) Uani 1 1 d . . .
H26 H 0.6350 0.7599 0.0507 0.036 Uiso 1 1 calc R . .
C27 C 0.3442(8) 0.7037(4) 0.3071(3) 0.0268(16) Uani 1 1 d . . .
C28 C 0.2426(8) 0.8011(4) 0.3836(3) 0.0319(18) Uani 1 1 d . . .
H28 H 0.2897 0.7780 0.4199 0.038 Uiso 1 1 calc R . .
C29 C 0.9015(8) 0.6322(3) 0.2458(3) 0.0308(17) Uani 1 1 d . . .
H29 H 0.9518 0.5871 0.2374 0.037 Uiso 1 1 calc R . .
C30 C 0.6723(7) 0.3477(3) 0.0190(3) 0.0278(16) Uani 1 1 d . . .
H30A H 0.6865 0.2968 0.0015 0.033 Uiso 1 1 calc R . .
H30B H 0.6074 0.3698 -0.0172 0.033 Uiso 1 1 calc R . .
C31 C 0.0985(8) 0.8697(3) 0.2779(4) 0.0276(17) Uani 1 1 d . . .
C32 C 1.0346(8) 0.2988(3) 0.0810(3) 0.0247(16) Uani 1 1 d . . .
C33 C 0.1053(8) 0.8029(4) 0.1453(3) 0.0315(17) Uani 1 1 d . . .
H33 H 0.1035 0.7801 0.1005 0.038 Uiso 1 1 calc R . .
C34 C -0.2064(8) 1.2544(4) 0.2887(3) 0.0325(18) Uani 1 1 d . . .
C35 C 1.2319(8) 0.2150(4) 0.1285(3) 0.0343(18) Uani 1 1 d . . .
H35 H 1.2297 0.1893 0.0848 0.041 Uiso 1 1 calc R . .
C36 C 0.3797(7) 1.1573(3) 0.5069(3) 0.0280(16) Uani 1 1 d . . .
H36A H 0.4429 1.1270 0.5368 0.034 Uiso 1 1 calc R . .
H36B H 0.3741 1.2055 0.5328 0.034 Uiso 1 1 calc R . .
C37 C 0.2015(8) 1.1258(3) 0.4881(3) 0.0287(17) Uani 1 1 d . . .
H37A H 0.2067 1.0741 0.4715 0.034 Uiso 1 1 calc R . .
H37B H 0.1434 1.1303 0.5287 0.034 Uiso 1 1 calc R . .
C38 C -0.0871(8) 1.2552(3) 0.4053(3) 0.0287(17) Uani 1 1 d . . .
C39 C 0.3391(8) 0.5421(3) 0.2272(3) 0.0260(16) Uani 1 1 d . . .
H39A H 0.2409 0.5394 0.1919 0.031 Uiso 1 1 calc R . .
H39B H 0.2956 0.5441 0.2709 0.031 Uiso 1 1 calc R . .
C40 C 1.0537(8) 0.4149(3) 0.2767(3) 0.0309(17) Uani 1 1 d . . .
H40 H 0.9901 0.4568 0.2835 0.037 Uiso 1 1 calc R . .
C41 C 1.3331(8) 0.2287(4) 0.2457(4) 0.0333(18) Uani 1 1 d . . .
H41 H 1.3997 0.2121 0.2822 0.040 Uiso 1 1 calc R . .
C42 C 0.0221(8) 1.2243(4) 0.4580(4) 0.0317(18) Uani 1 1 d . . .
C43 C 0.1622(8) 0.8668(4) 0.3959(4) 0.039(2) Uani 1 1 d . . .
H43 H 0.1565 0.8878 0.4408 0.046 Uiso 1 1 calc R . .
C44 C -0.2707(8) 1.3479(4) 0.3746(4) 0.040(2) Uani 1 1 d . . .
H44 H -0.3287 1.3901 0.3876 0.049 Uiso 1 1 calc R . .
C45 C 0.7577(8) 0.6701(4) 0.0724(3) 0.0360(19) Uani 1 1 d . . .
H45 H 0.7595 0.6491 0.0273 0.043 Uiso 1 1 calc R . .
C46 C 1.1485(8) 0.3904(4) 0.3311(3) 0.0366(19) Uani 1 1 d . . .
H46 H 1.1485 0.4158 0.3749 0.044 Uiso 1 1 calc R . .
C47 C 0.9001(8) 0.6633(4) 0.3096(3) 0.0329(18) Uani 1 1 d . . .
H47 H 0.9533 0.6407 0.3453 0.039 Uiso 1 1 calc R . .
C48 C 0.4444(7) 0.6104(3) 0.2266(3) 0.0270(16) Uani 1 1 d . . .
H48A H 0.5445 0.6124 0.2609 0.032 Uiso 1 1 calc R . .
H48B H 0.4851 0.6091 0.1823 0.032 Uiso 1 1 calc R . .
C49 C -0.2169(8) 1.2212(4) 0.2217(4) 0.041(2) Uani 1 1 d . . .
H49 H -0.2849 1.2417 0.1879 0.049 Uiso 1 1 calc R . .
C50 C -0.0326(8) 1.1290(3) 0.2530(3) 0.0326(18) Uani 1 1 d . . .
H50 H 0.0260 1.0868 0.2405 0.039 Uiso 1 1 calc R . .
C51 C 0.0253(8) 0.9008(4) 0.2230(4) 0.039(2) Uani 1 1 d . . .
H51 H -0.0286 0.9451 0.2308 0.047 Uiso 1 1 calc R . .
C52 C 0.8285(8) 0.6360(4) 0.1235(3) 0.0320(17) Uani 1 1 d . . .
H52 H 0.8788 0.5911 0.1133 0.038 Uiso 1 1 calc R . .
C53 C -0.2895(8) 1.3189(4) 0.3090(4) 0.0388(19) Uani 1 1 d . . .
H53 H -0.3576 1.3414 0.2766 0.047 Uiso 1 1 calc R . .
C54 C 0.0290(8) 0.8692(4) 0.1583(4) 0.043(2) Uani 1 1 d . . .
H54 H -0.0201 0.8921 0.1221 0.051 Uiso 1 1 calc R . .
C55 C -0.1684(8) 1.3175(3) 0.4236(3) 0.0333(18) Uani 1 1 d . . .
H55 H -0.1549 1.3395 0.4690 0.040 Uiso 1 1 calc R . .
C56 C 0.5008(8) 0.9293(3) 0.2480(3) 0.0308(17) Uani 1 1 d . . .
H56A H 0.4435 0.9278 0.2883 0.037 Uiso 1 1 calc R . .
H56B H 0.4137 0.9354 0.2102 0.037 Uiso 1 1 calc R . .
Cl1S Cl 0.8299(3) 0.54990(12) 0.45832(12) 0.0679(7) Uani 1 1 d . . .
Cl2S Cl 0.5700(3) 0.64398(10) 0.50476(9) 0.0577(6) Uani 1 1 d . . .
Cl3S Cl 0.4769(3) 0.51855(10) 0.40655(10) 0.0513(6) Uani 1 1 d . . .
C1S C 0.6414(6) 0.5933(3) 0.4298(2) 0.0086(13) Uani 1 1 d . . .
H1S H 0.6546 0.6226 0.3931 0.010 Uiso 1 1 calc R . .
Cl4S Cl 0.8511(3) 0.12372(12) 1.00558(10) 0.0638(7) Uani 1 1 d . . .
Cl5S Cl 0.7848(3) -0.01010(12) 0.91623(13) 0.0877(8) Uani 1 1 d . . .
Cl6S Cl 0.7053(3) 0.00099(15) 1.05180(13) 0.0933(9) Uani 1 1 d . . .
C2S C 0.7159(10) 0.0496(4) 0.9837(4) 0.059(2) Uani 1 1 d . . .
H2S H 0.5784 0.0478 0.9718 0.070 Uiso 1 1 d R . .

loop_
_atom_site_aniso_label
_atom_site_aniso_U_11
_atom_site_aniso_U_22
_atom_site_aniso_U_33
_atom_site_aniso_U_23
_atom_site_aniso_U_13
_atom_site_aniso_U_12
As1 0.0282(4) 0.0218(4) 0.0280(4) 0.0039(3) 0.0054(3) 0.0044(3)
As2 0.0300(4) 0.0215(4) 0.0252(4) 0.0030(3) 0.0065(3) 0.0048(3)
Cl1 0.0309(10) 0.0333(10) 0.0326(10) 0.0017(8) 0.0010(8) 0.0087(8)
Cl2 0.0406(11) 0.0341(11) 0.0297(10) 0.0016(8) -0.0041(8) 0.0132(9)
N1 0.029(3) 0.021(3) 0.018(3) -0.002(2) -0.001(3) 0.000(3)
N2 0.023(3) 0.028(3) 0.023(3) 0.006(3) 0.008(3) 0.005(3)
N3 0.024(3) 0.021(3) 0.027(3) 0.001(3) 0.009(3) 0.008(2)
N4 0.029(3) 0.019(3) 0.026(3) -0.001(3) 0.000(3) 0.008(3)
O1 0.044(3) 0.037(3) 0.026(3) -0.004(2) 0.011(2) -0.002(2)
O2 0.046(3) 0.030(3) 0.032(3) 0.008(2) -0.001(2) 0.011(2)
O3 0.030(3) 0.027(3) 0.043(3) 0.001(2) 0.006(2) 0.007(2)
O4 0.048(3) 0.048(3) 0.021(3) 0.001(2) 0.005(2) 0.018(3)
O5 0.049(3) 0.044(3) 0.021(3) -0.004(2) 0.005(2) 0.005(3)
O6 0.040(3) 0.031(3) 0.021(3) 0.000(2) 0.001(2) 0.009(2)
O7 0.037(3) 0.026(3) 0.033(3) 0.003(2) 0.005(2) 0.010(2)
O8 0.043(3) 0.048(3) 0.034(3) 0.013(3) 0.002(2) 0.014(3)
S1 0.0365(11) 0.0229(10) 0.0283(10) 0.0043(8) 0.0076(8) 0.0096(8)
S2 0.0302(10) 0.0238(10) 0.0293(10) 0.0009(8) 0.0069(8) 0.0048(8)
S3 0.0369(11) 0.0220(10) 0.0249(10) 0.0031(8) 0.0078(8) 0.0086(8)
S4 0.0326(11) 0.0205(9) 0.0270(10) 0.0018(8) 0.0066(8) 0.0048(8)
C1 0.036(5) 0.023(4) 0.052(5) 0.008(4) 0.004(4) -0.002(3)
C2 0.014(4) 0.021(4) 0.040(4) 0.012(3) 0.000(3) -0.003(3)
C3 0.021(4) 0.021(4) 0.036(4) 0.002(3) 0.007(3) -0.004(3)
C4 0.012(3) 0.021(4) 0.026(4) -0.004(3) 0.006(3) -0.003(3)
C5 0.022(4) 0.026(4) 0.030(4) 0.011(3) 0.005(3) 0.002(3)
C6 0.016(4) 0.024(4) 0.021(4) -0.002(3) 0.005(3) -0.005(3)
C7 0.024(4) 0.022(4) 0.022(4) -0.001(3) 0.001(3) 0.000(3)
C8 0.020(4) 0.026(4) 0.033(4) 0.008(3) 0.002(3) 0.000(3)
C9 0.015(4) 0.024(4) 0.024(4) 0.003(3) -0.004(3) -0.003(3)
C10 0.019(4) 0.028(4) 0.028(4) 0.000(3) 0.008(3) -0.003(3)
C11 0.029(4) 0.020(4) 0.020(4) 0.000(3) 0.008(3) 0.000(3)
C12 0.019(4) 0.016(4) 0.022(4) -0.005(3) 0.004(3) -0.004(3)
C13 0.023(4) 0.019(4) 0.028(4) 0.002(3) 0.009(3) -0.002(3)
C14 0.026(4) 0.033(4) 0.023(4) 0.010(3) 0.002(3) -0.007(3)
C15 0.029(4) 0.020(4) 0.029(4) 0.003(3) 0.009(3) -0.001(3)
C16 0.026(4) 0.030(4) 0.027(4) 0.005(3) 0.004(3) -0.004(3)
C17 0.040(5) 0.038(5) 0.022(4) -0.001(4) 0.001(4) -0.020(4)
C18 0.023(4) 0.033(4) 0.039(5) 0.012(4) 0.001(3) -0.003(3)
C19 0.018(4) 0.025(4) 0.023(4) 0.001(3) 0.000(3) -0.004(3)
C20 0.044(5) 0.043(5) 0.023(4) 0.011(4) -0.012(4) -0.011(4)
C21 0.030(4) 0.026(4) 0.027(4) 0.002(3) 0.008(3) 0.005(3)
C22 0.033(5) 0.029(5) 0.053(5) -0.014(4) 0.017(4) -0.001(4)
C23 0.021(4) 0.024(4) 0.019(4) 0.006(3) -0.003(3) -0.001(3)
C24 0.025(4) 0.025(4) 0.029(4) -0.004(3) 0.006(3) -0.005(3)
C25 0.033(4) 0.029(4) 0.026(4) 0.012(3) 0.011(3) 0.010(3)
C26 0.033(4) 0.031(4) 0.025(4) 0.005(3) 0.001(3) -0.006(3)
C27 0.020(4) 0.033(4) 0.027(4) 0.007(3) -0.003(3) -0.003(3)
C28 0.023(4) 0.046(5) 0.021(4) -0.011(3) -0.001(3) -0.012(3)
C29 0.025(4) 0.023(4) 0.048(5) 0.010(4) 0.012(4) 0.007(3)
C30 0.027(4) 0.032(4) 0.024(4) 0.002(3) 0.008(3) 0.007(3)
C31 0.013(4) 0.023(4) 0.047(5) -0.001(4) 0.012(3) -0.003(3)
C32 0.022(4) 0.024(4) 0.028(4) 0.007(3) 0.001(3) -0.003(3)
C33 0.029(4) 0.035(4) 0.032(4) 0.009(3) 0.004(3) -0.006(3)
C34 0.034(4) 0.031(4) 0.034(5) 0.015(4) 0.001(4) -0.003(3)
C35 0.037(5) 0.032(4) 0.036(5) 0.005(4) 0.012(4) 0.002(4)
C36 0.028(4) 0.033(4) 0.024(4) 0.002(3) 0.011(3) 0.009(3)
C37 0.030(4) 0.035(4) 0.025(4) 0.014(3) 0.009(3) 0.007(3)
C38 0.023(4) 0.025(4) 0.036(4) -0.001(3) 0.004(3) -0.002(3)
C39 0.028(4) 0.021(4) 0.028(4) -0.004(3) 0.005(3) 0.003(3)
C40 0.032(4) 0.027(4) 0.031(4) -0.004(3) 0.005(3) -0.004(3)
C41 0.022(4) 0.037(5) 0.043(5) 0.019(4) -0.005(3) -0.001(3)
C42 0.033(4) 0.029(4) 0.036(5) 0.009(4) 0.013(4) 0.006(3)
C43 0.027(4) 0.048(5) 0.035(5) -0.028(4) 0.018(4) -0.007(4)
C44 0.032(5) 0.039(5) 0.052(5) 0.011(4) 0.003(4) 0.007(4)
C45 0.039(5) 0.038(5) 0.026(4) -0.016(4) 0.008(4) -0.005(4)
C46 0.037(5) 0.050(5) 0.021(4) 0.001(4) -0.001(3) -0.007(4)
C47 0.034(4) 0.036(5) 0.031(4) 0.015(4) 0.001(4) 0.005(4)
C48 0.021(4) 0.025(4) 0.035(4) 0.003(3) 0.004(3) 0.005(3)
C49 0.028(5) 0.057(6) 0.038(5) 0.026(4) -0.013(4) -0.012(4)
C50 0.036(5) 0.027(4) 0.034(5) 0.003(3) 0.004(4) -0.005(3)
C51 0.022(4) 0.023(4) 0.076(6) 0.012(4) 0.018(4) 0.007(3)
C52 0.029(4) 0.024(4) 0.040(5) -0.005(4) 0.007(4) -0.003(3)
C53 0.031(4) 0.033(5) 0.053(5) 0.022(4) -0.011(4) 0.000(4)
C54 0.034(5) 0.036(5) 0.064(6) 0.028(4) 0.006(4) 0.012(4)
C55 0.037(5) 0.029(4) 0.034(4) -0.002(3) 0.014(4) 0.004(4)
C56 0.032(4) 0.024(4) 0.036(4) -0.006(3) 0.011(3) 0.006(3)
Cl1S 0.0528(15) 0.0643(16) 0.0872(18) 0.0225(13) -0.0028(13) 0.0091(12)
Cl2S 0.0953(18) 0.0443(13) 0.0308(12) -0.0002(10) 0.0033(11) 0.0049(12)
Cl3S 0.0589(14) 0.0372(12) 0.0537(14) 0.0061(10) -0.0082(11) 0.0030(10)
C1S 0.000(3) 0.010(3) 0.009(3) -0.016(2) -0.012(2) 0.012(2)
Cl4S 0.0748(16) 0.0692(16) 0.0470(14) 0.0153(12) 0.0005(12) -0.0179(13)
Cl5S 0.102(2) 0.0538(16) 0.107(2) 0.0072(15) 0.0166(17) -0.0060(15)
Cl6S 0.0798(19) 0.122(2) 0.0869(19) 0.0684(17) -0.0105(15) -0.0308(17)
C2S 0.055(6) 0.082(7) 0.042(5) 0.024(5) 0.004(4) -0.015(5)

loop_
_atom_type_symbol
_atom_type_description
_atom_type_scat_dispersion_real
_atom_type_scat_dispersion_imag
_atom_type_scat_source
C C 0.0033 0.0016 'International Tables Vol C Tables 4.2.6.8 and 6.1.1.4'
H H 0.0000 0.0000 'International Tables Vol C Tables 4.2.6.8 and 6.1.1.4'
N N 0.0061 0.0033 'International Tables Vol C Tables 4.2.6.8 and 6.1.1.4'
O O 0.0106 0.0060 'International Tables Vol C Tables 4.2.6.8 and 6.1.1.4'
S S 0.1246 0.1234 'International Tables Vol C Tables 4.2.6.8 and 6.1.1.4'
Cl Cl 0.1484 0.1585 'International Tables Vol C Tables 4.2.6.8 and 6.1.1.4'
As As 0.0499 2.0058 'International Tables Vol C Tables 4.2.6.8 and 6.1.1.4'

loop_
_geom_angle_atom_site_label_1
_geom_angle_atom_site_label_2
_geom_angle_atom_site_label_3
_geom_angle
_geom_angle_site_symmetry_1
_geom_angle_site_symmetry_3
_geom_angle_publ_flag
S1 As1 S2 91.51(6) . . ?
S1 As1 Cl1 97.78(7) . . ?
S2 As1 Cl1 99.91(7) . . ?
S4 As2 S3 91.66(6) . . ?
S4 As2 Cl2 100.96(7) . . ?
S3 As2 Cl2 98.01(7) . . ?
C10 N1 C16 126.0(5) . . ?
C10 N1 C56 116.1(5) . . ?
C16 N1 C56 117.7(5) . . ?
C42 N2 C3 125.9(6) . . ?
C42 N2 C37 117.2(5) . . ?
C3 N2 C37 116.8(5) . . ?
C27 N3 C24 126.3(5) . . ?
C27 N3 C48 117.1(5) . . ?
C24 N3 C48 116.6(5) . . ?
C32 N4 C15 124.9(5) . . ?
C32 N4 C25 116.9(5) . . ?
C15 N4 C25 118.1(5) . . ?
C21 S1 As1 100.3(2) . . ?
C36 S2 As1 98.8(2) . . ?
C39 S3 As2 100.0(2) . . ?
C30 S4 As2 99.3(2) . . ?
C41 C1 C35 119.6(7) . . ?
C7 C2 C23 120.6(6) . . ?
C7 C2 C18 120.1(6) . . ?
C23 C2 C18 119.3(6) . . ?
O3 C3 N2 121.3(6) . . ?
O3 C3 C8 122.7(6) . . ?
N2 C3 C8 116.0(6) . . ?
C6 C4 C11 120.9(6) . . ?
C6 C4 C31 119.1(6) . . ?
C11 C4 C31 120.0(6) . . ?
C8 C5 C38 120.5(6) . . ?
C8 C5 C34 120.3(6) . . ?
C38 C5 C34 119.2(6) . . ?
C28 C6 C4 120.8(6) . . ?
C28 C6 C27 119.0(6) . . ?
C4 C6 C27 120.1(6) . . ?
C35 C7 C2 120.3(6) . . ?
C35 C7 C32 119.6(6) . . ?
C2 C7 C32 120.1(6) . . ?
C50 C8 C5 120.0(6) . . ?
C50 C8 C3 118.9(6) . . ?
C5 C8 C3 121.1(6) . . ?
C14 C9 C12 120.8(6) . . ?
C14 C9 C10 120.0(6) . . ?
C12 C9 C10 119.2(6) . . ?
O1 C10 N1 120.8(6) . . ?
O1 C10 C9 122.4(6) . . ?
N1 C10 C9 116.8(6) . . ?
C33 C11 C4 119.8(6) . . ?
C33 C11 C24 119.2(6) . . ?
C4 C11 C24 121.0(6) . . ?
C19 C12 C13 119.3(6) . . ?
C19 C12 C9 121.7(6) . . ?
C13 C12 C9 119.0(6) . . ?
C52 C13 C12 118.2(6) . . ?
C52 C13 C29 123.2(6) . . ?
C12 C13 C29 118.5(6) . . ?
C9 C14 C47 119.6(6) . . ?
O7 C15 N4 120.3(6) . . ?
O7 C15 C23 123.3(6) . . ?
N4 C15 C23 116.4(6) . . ?
O2 C16 N1 120.6(6) . . ?
O2 C16 C19 123.3(6) . . ?
N1 C16 C19 116.1(6) . . ?
C49 C17 C50 119.9(7) . . ?
C2 C18 C20 119.2(6) . . ?
C2 C18 C41 117.6(6) . . ?
C20 C18 C41 123.2(7) . . ?
C26 C19 C12 120.5(6) . . ?
C26 C19 C16 119.7(6) . . ?
C12 C19 C16 119.8(6) . . ?
C46 C20 C18 120.7(6) . . ?
C56 C21 S1 112.8(4) . . ?
C43 C22 C31 120.1(7) . . ?
C40 C23 C2 120.1(6) . . ?
C40 C23 C15 119.3(6) . . ?
C2 C23 C15 120.6(6) . . ?
O5 C24 N3 120.6(6) . . ?
O5 C24 C11 124.1(6) . . ?
N3 C24 C11 115.3(6) . . ?
N4 C25 C30 113.1(5) . . ?
C19 C26 C45 120.5(6) . . ?
O8 C27 N3 120.2(6) . . ?
O8 C27 C6 123.7(6) . . ?
N3 C27 C6 116.1(5) . . ?
C6 C28 C43 119.7(7) . . ?
C47 C29 C13 121.1(6) . . ?
C25 C30 S4 114.7(4) . . ?
C51 C31 C22 122.8(7) . . ?
C51 C31 C4 118.1(6) . . ?
C22 C31 C4 119.1(6) . . ?
O6 C32 N4 119.6(6) . . ?
O6 C32 C7 123.1(6) . . ?
N4 C32 C7 117.3(6) . . ?
C11 C33 C54 120.0(7) . . ?
C49 C34 C5 117.5(7) . . ?
C49 C34 C53 123.6(7) . . ?
C5 C34 C53 118.8(7) . . ?
C7 C35 C1 120.5(7) . . ?
C37 C36 S2 115.9(4) . . ?
N2 C37 C36 113.3(5) . . ?
C55 C38 C5 120.8(6) . . ?
C55 C38 C42 118.5(6) . . ?
C5 C38 C42 120.7(6) . . ?
C48 C39 S3 112.1(4) . . ?
C23 C40 C46 119.8(6) . . ?
C1 C41 C18 121.9(6) . . ?
O4 C42 N2 119.9(6) . . ?
O4 C42 C38 124.3(6) . . ?
N2 C42 C38 115.8(6) . . ?
C22 C43 C28 121.2(6) . . ?
C53 C44 C55 121.9(7) . . ?
C52 C45 C26 120.1(6) . . ?
C20 C46 C40 120.9(7) . . ?
C29 C47 C14 121.0(6) . . ?
N3 C48 C39 112.2(5) . . ?
C17 C49 C34 122.3(7) . . ?
C8 C50 C17 119.9(6) . . ?
C54 C51 C31 122.0(7) . . ?
C45 C52 C13 121.3(6) . . ?
C44 C53 C34 119.9(6) . . ?
C51 C54 C33 120.1(7) . . ?
C38 C55 C44 119.4(7) . . ?
N1 C56 C21 110.9(5) . . ?
Cl1S C1S Cl2S 106.5(3) . . ?
Cl1S C1S Cl3S 104.3(3) . . ?
Cl2S C1S Cl3S 102.3(3) . . ?
Cl4S C2S Cl6S 111.6(4) . . ?
Cl4S C2S Cl5S 110.7(4) . . ?
Cl6S C2S Cl5S 107.8(4) . . ?

loop_
_geom_bond_atom_site_label_1
_geom_bond_atom_site_label_2
_geom_bond_distance
_geom_bond_site_symmetry_2
_geom_bond_publ_flag
As1 S1 2.2216(18) . ?
As1 S2 2.2267(17) . ?
As1 Cl1 2.2571(18) . ?
As2 S4 2.2192(17) . ?
As2 S3 2.2285(17) . ?
As2 Cl2 2.2532(18) . ?
N1 C10 1.393(7) . ?
N1 C16 1.406(7) . ?
N1 C56 1.473(7) . ?
N2 C42 1.407(7) . ?
N2 C3 1.415(7) . ?
N2 C37 1.477(7) . ?
N3 C27 1.400(7) . ?
N3 C24 1.406(8) . ?
N3 C48 1.469(7) . ?
N4 C32 1.393(7) . ?
N4 C15 1.402(7) . ?
N4 C25 1.458(7) . ?
O1 C10 1.216(7) . ?
O2 C16 1.196(7) . ?
O3 C3 1.202(7) . ?
O4 C42 1.208(7) . ?
O5 C24 1.213(7) . ?
O6 C32 1.220(7) . ?
O7 C15 1.225(7) . ?
O8 C27 1.213(7) . ?
S1 C21 1.803(6) . ?
S2 C36 1.836(6) . ?
S3 C39 1.824(6) . ?
S4 C30 1.831(6) . ?
C1 C41 1.374(9) . ?
C1 C35 1.397(9) . ?
C2 C7 1.406(8) . ?
C2 C23 1.407(8) . ?
C2 C18 1.412(8) . ?
C3 C8 1.470(8) . ?
C4 C6 1.401(8) . ?
C4 C11 1.414(8) . ?
C4 C31 1.426(8) . ?
C5 C8 1.412(8) . ?
C5 C38 1.414(8) . ?
C5 C34 1.415(8) . ?
C6 C28 1.366(8) . ?
C6 C27 1.483(8) . ?
C7 C35 1.377(8) . ?
C7 C32 1.467(8) . ?
C8 C50 1.381(8) . ?
C9 C14 1.377(8) . ?
C9 C12 1.421(8) . ?
C9 C10 1.491(8) . ?
C11 C33 1.391(8) . ?
C11 C24 1.470(8) . ?
C12 C19 1.413(8) . ?
C12 C13 1.416(8) . ?
C13 C52 1.406(8) . ?
C13 C29 1.428(8) . ?
C14 C47 1.410(8) . ?
C15 C23 1.469(8) . ?
C16 C19 1.492(8) . ?
C17 C49 1.359(9) . ?
C17 C50 1.412(9) . ?
C18 C20 1.413(9) . ?
C18 C41 1.413(8) . ?
C19 C26 1.357(8) . ?
C20 C46 1.361(9) . ?
C21 C56 1.533(8) . ?
C22 C43 1.358(9) . ?
C22 C31 1.409(9) . ?
C23 C40 1.394(8) . ?
C25 C30 1.526(8) . ?
C26 C45 1.400(8) . ?
C28 C43 1.411(9) . ?
C29 C47 1.348(8) . ?
C31 C51 1.399(9) . ?
C33 C54 1.408(8) . ?
C34 C49 1.410(9) . ?
C34 C53 1.431(9) . ?
C36 C37 1.513(8) . ?
C38 C55 1.380(8) . ?
C38 C42 1.484(9) . ?
C39 C48 1.525(8) . ?
C40 C46 1.397(8) . ?
C44 C53 1.360(9) . ?
C44 C55 1.399(9) . ?
C45 C52 1.363(9) . ?
C51 C54 1.371(9) . ?
Cl1S C1S 1.797(5) . ?
Cl2S C1S 1.843(5) . ?
Cl3S C1S 1.877(5) . ?
Cl4S C2S 1.722(8) . ?
Cl5S C2S 1.799(8) . ?
Cl6S C2S 1.769(7) . ?
